data_2102699
loop_
_publ_author_name
'Loehlin, James H.'
'Okasako, Elizabeth L. N.'

_publ_section_title
;
 Analysis of structures with saturated hydrogen bonding
;
_journal_issue 1
_journal_name_full 'Acta Crystallographica Section B'
_journal_page_first 132
_journal_page_last 141
_journal_paper_doi 10.1107/S0108768106045046
_journal_volume 63
_journal_year 2007
_chemical_formula_moiety ' C6 H8 N2, C12 H26 O2 '
_chemical_formula_sum 'C18 H34 N2 O2'
_chemical_formula_weight 310.48
_chemical_name_systematic
;
1,4-phenylenediamine.1,12-dodecanediol (1/1)
;
_space_group_IT_number 14
_symmetry_cell_setting monoclinic
_symmetry_space_group_name_Hall '-P 2ybc'
_symmetry_space_group_name_H-M 'P 1 21/c 1'
_atom_sites_solution_hydrogens geom
_atom_sites_solution_primary direct
_audit_creation_method CRYSTALS_ver_12-03-99
_cell_angle_alpha 90
_cell_angle_beta 96.818(3)
_cell_angle_gamma 90
_cell_formula_units_Z 2
_cell_length_a 22.2081(14)
_cell_length_b 5.1843(9)
_cell_length_c 8.217(4)
_cell_measurement_reflns_used 2260
_cell_measurement_temperature 293
_cell_measurement_theta_max 28.3
_cell_measurement_theta_min 0.9
_cell_volume 939.4(5)
_computing_cell_refinement
;
 SAINT
;
_computing_data_collection
;
 Bruker SMART CCD
;
_computing_data_reduction
;
 SAINT
;
_computing_molecular_graphics
;
 CAMERON (Watkin et al 1996)
;
_computing_publication_material
;
 CRYSTALS (Watkin et al 2001)
;
_computing_structure_refinement
;
 CRYSTALS (Watkin et al 2001)
;
_computing_structure_solution
;
 SIR92 (Altomare et al, 1994)
;
_diffrn_ambient_temperature 293
_diffrn_measured_fraction_theta_full 0.995
_diffrn_measured_fraction_theta_max 0.973
_diffrn_measurement_device_type
;
Bruker CCD
;
_diffrn_measurement_method \w/2\q
_diffrn_radiation_monochromator graphite
_diffrn_radiation_type 'Mo K\a'
_diffrn_radiation_wavelength 0.71073
_diffrn_reflns_av_R_equivalents 0.08
_diffrn_reflns_limit_h_max 29
_diffrn_reflns_limit_h_min -23
_diffrn_reflns_limit_k_max 6
_diffrn_reflns_limit_k_min -6
_diffrn_reflns_limit_l_max 10
_diffrn_reflns_limit_l_min -10
_diffrn_reflns_number 6256
_diffrn_reflns_theta_full 25.869
_diffrn_reflns_theta_max 28.273
_diffrn_reflns_theta_min 0.923
_diffrn_standards_decay_% 0.00
_diffrn_standards_interval_count 0
_diffrn_standards_interval_time 0
_diffrn_standards_number 0
_exptl_absorpt_coefficient_mu 0.071
_exptl_absorpt_correction_T_max 1.00
_exptl_absorpt_correction_T_min 1.00
_exptl_absorpt_correction_type none
_exptl_crystal_colour ' colorless '
_exptl_crystal_density_diffrn 1.098
_exptl_crystal_density_meas ?
_exptl_crystal_description ' prism '
_exptl_crystal_F_000 344.000
_exptl_crystal_size_max 0.26
_exptl_crystal_size_mid 0.18
_exptl_crystal_size_min 0.08
_refine_diff_density_max 0.21
_refine_diff_density_min -0.20
_refine_ls_extinction_coef 95.(5)
_refine_ls_extinction_method 'Larson 1970 Crystallographic Computing eq 22'
_refine_ls_goodness_of_fit_ref 0.9600
_refine_ls_hydrogen_treatment mixed
_refine_ls_matrix_type full
_refine_ls_number_parameters 113
_refine_ls_number_reflns 1143
_refine_ls_R_factor_all 0.0792
_refine_ls_R_factor_gt 0.0366
_refine_ls_shift/su_max 0.000293
_refine_ls_structure_factor_coef Fsqd
_refine_ls_weighting_details
;
Method = Prince modified Chebychev polynomial, (Watkin, 1994)
 W = [weight] * [1-(deltaF/6*sigmaF)^2]^2
 5.77 7.86 2.57
;
_refine_ls_weighting_scheme calc
_refine_ls_wR_factor_all 0.0997
_refine_ls_wR_factor_gt 0.0895
_refine_ls_wR_factor_ref 0.0895
_reflns_number_gt 1143
_reflns_number_total 2260
_reflns_threshold_expression I>3.00u(I)
_cod_data_source_file gp5014.cif
_cod_data_source_block PDA12D
_cod_depositor_comments
;
The following automatic conversions were performed:
'_symmetry_cell_setting' value 'Monoclinic' changed to 'monoclinic'
according to '/home/saulius/struct/CIF-dictionaries/cif_core.dic'
dictionary named 'cif_core.dic' version 2.4.1 from 2010-06-29.

Automatic conversion script
Id: cif_fix_enum 1527 2010-12-29 10:47:43Z saulius 

The following automatic conversions were performed:

'_chemical_melting_point' value 'not measured' was changed to '?' -
the value is undefined or not given.

Automatic conversion script
Id: cif_fix_values 1646 2011-03-28 12:23:43Z adriana 

The following automatic conversions were performed:

'_chemical_melting_point' value 'not measured' was changed to '?' -
the value is undefined or not given.

'_symmetry_cell_setting' value
'Monoclinic' changed to 'monoclinic' according to
/home/saulius/struct/CIF-dictionaries/cif_core.dic dictionary named
'cif_core.dic' version 2.4.1 from 2010-06-29.

Automatic conversion script
Id: cif_fix_values 1715 2011-07-08 13:25:40Z adriana 
;
_cod_original_sg_symbol_H-M 'P 1 21/c 1 '
_cod_original_formula_sum ' C18 H34 N2 O2 '
_cod_database_code 2102699
_cod_database_fobs_code 2102699

loop_
_symmetry_equiv_pos_as_xyz
x,y,z
-x,-y,-z
-x,y+1/2,-z+1/2
x,-y+1/2,z+1/2

loop_
_atom_site_type_symbol
_atom_site_label
_atom_site_fract_x
_atom_site_fract_y
_atom_site_fract_z
_atom_site_U_iso_or_equiv
_atom_site_adp_type
_atom_site_occupancy
C C1 0.47169(7) 0.1707(3) 0.59489(19) 0.0388 Uani 1.0000
C C2 0.53283(8) 0.1963(3) 0.5808(2) 0.0382 Uani 1.0000
C C3 0.56185(7) 0.0262(3) 0.48628(18) 0.0337 Uani 1.0000
N N4 0.62553(7) 0.0445(4) 0.4768(2) 0.0446 Uani 1.0000
C C5 0.03318(7) -0.5196(4) 0.5336(2) 0.0494 Uani 1.0000
C C6 0.06774(7) -0.2692(4) 0.5697(2) 0.0487 Uani 1.0000
C C7 0.13386(7) -0.3091(4) 0.6380(2) 0.0465 Uani 1.0000
C C8 0.16843(8) -0.0573(4) 0.6752(2) 0.0456 Uani 1.0000
C C9 0.23398(7) -0.1002(4) 0.7485(2) 0.0448 Uani 1.0000
C C10 0.26665(7) 0.1486(4) 0.7952(2) 0.0460 Uani 1.0000
O O11 0.32711(6) 0.0933(3) 0.86189(19) 0.0544 Uani 1.0000
H H11 0.45155(7) 0.2950(3) 0.66415(19) 0.0455 Uiso 1.0000
H H21 0.55641(8) 0.3397(3) 0.6396(2) 0.0445 Uiso 1.0000
H H51 0.03487(7) -0.6212(4) 0.6375(2) 0.0572 Uiso 1.0000
H H52 0.05341(7) -0.6191(4) 0.4510(2) 0.0572 Uiso 1.0000
H H61 0.04736(7) -0.1690(4) 0.6516(2) 0.0560 Uiso 1.0000
H H62 0.06637(7) -0.1682(4) 0.4657(2) 0.0560 Uiso 1.0000
H H71 0.13524(7) -0.4112(4) 0.7416(2) 0.0541 Uiso 1.0000
H H72 0.15432(7) -0.4082(4) 0.5558(2) 0.0541 Uiso 1.0000
H H81 0.14731(8) 0.0446(4) 0.7547(2) 0.0536 Uiso 1.0000
H H82 0.16832(8) 0.0424(4) 0.5709(2) 0.0536 Uiso 1.0000
H H91 0.23425(7) -0.2092(4) 0.8490(2) 0.0520 Uiso 1.0000
H H92 0.25587(7) -0.1923(4) 0.6662(2) 0.0520 Uiso 1.0000
H H101 0.24542(7) 0.2421(4) 0.8783(2) 0.0534 Uiso 1.0000
H H102 0.26709(7) 0.2589(4) 0.6955(2) 0.0534 Uiso 1.0000
H H1 0.6410(10) 0.193(5) 0.507(3) 0.062(7) Uiso 1.0000
H H2 0.6332(11) 0.008(5) 0.380(4) 0.072(8) Uiso 1.0000
H H3 0.3410(10) 0.227(5) 0.909(3) 0.069(7) Uiso 1.0000

loop_
_atom_site_aniso_label
_atom_site_aniso_U_11
_atom_site_aniso_U_22
_atom_site_aniso_U_33
_atom_site_aniso_U_12
_atom_site_aniso_U_13
_atom_site_aniso_U_23
C1 0.0410(9) 0.0352(8) 0.0405(8) 0.0053(7) 0.0055(7) -0.0045(7)
C2 0.0407(9) 0.0343(8) 0.0383(8) -0.0030(7) -0.0011(6) -0.0024(7)
C3 0.0306(7) 0.0352(8) 0.0338(7) 0.0035(6) -0.0022(6) 0.0056(6)
N4 0.0309(7) 0.0500(10) 0.0520(10) 0.0012(7) 0.0021(6) 0.0024(8)
C5 0.0324(8) 0.0520(10) 0.0617(11) -0.0120(8) -0.0024(8) 0.0006(9)
C6 0.0326(9) 0.0537(11) 0.0578(11) -0.0124(8) -0.0029(7) -0.0003(8)
C7 0.0318(9) 0.0500(11) 0.0560(10) -0.0097(7) -0.0016(7) -0.0043(9)
C8 0.0328(8) 0.0480(10) 0.0540(10) -0.0091(7) -0.0024(7) -0.0021(8)
C9 0.0305(8) 0.0460(10) 0.0570(10) -0.0049(7) -0.0006(7) -0.0069(8)
C10 0.0341(9) 0.0450(10) 0.0560(10) -0.0022(7) -0.0045(7) -0.0099(9)
O11 0.0342(7) 0.0531(9) 0.0717(9) -0.0030(6) -0.0109(6) -0.0154(7)

loop_
_atom_type_symbol
_atom_type_scat_dispersion_real
_atom_type_scat_dispersion_imag
_atom_type_scat_source
'C   ' 0.0033 0.0016 International_Tables_Vol_IV_Table_2.2B
'H   ' 0.0000 0.0000 International_Tables_Vol_IV_Table_2.2B
'N   ' 0.0061 0.0033 International_Tables_Vol_IV_Table_2.2B
'O   ' 0.0106 0.0060 International_Tables_Vol_IV_Table_2.2B

loop_
_geom_angle_atom_site_label_1
_geom_angle_atom_site_label_2
_geom_angle_atom_site_label_3
_geom_angle_site_symmetry_1
_geom_angle_site_symmetry_3
_geom_angle
_geom_angle_publ_flag
C2 C1 C3 . 2_656 120.48(15) yes
C2 C1 H11 . . 119.70(10) no
C3 C1 H11 2_656 . 119.80(9) no
C1 C2 C3 . . 120.87(15) yes
C1 C2 H21 . . 119.60(10) no
C3 C2 H21 . . 119.51(9) no
C1 C3 C2 2_656 . 118.65(14) yes
C1 C3 N4 2_656 . 120.09(15) yes
C2 C3 N4 . . 121.21(15) yes
C3 N4 H1 . . 113.2(14) yes
C3 N4 H2 . . 110.1(16) yes
H1 N4 H2 . . 111.(2) yes
C5 C5 C6 2_546 . 113.6(2) yes
C5 C5 H51 2_546 . 108.42(15) no
C6 C5 H51 . . 108.43(11) no
C5 C5 H52 2_546 . 108.44(16) no
C6 C5 H52 . . 108.42(11) no
H51 C5 H52 . . 109.467 no
C5 C6 C7 . . 113.48(16) yes
C5 C6 H61 . . 108.47(11) no
C7 C6 H61 . . 108.44(11) no
C5 C6 H62 . . 108.48(11) no
C7 C6 H62 . . 108.45(11) no
H61 C6 H62 . . 109.467 no
C6 C7 C8 . . 113.42(16) yes
C6 C7 H71 . . 108.46(11) no
C8 C7 H71 . . 108.60(10) no
C6 C7 H72 . . 108.45(11) no
C8 C7 H72 . . 108.40(10) no
H71 C7 H72 . . 109.467 no
C7 C8 C9 . . 112.84(16) yes
C7 C8 H81 . . 108.60(10) no
C9 C8 H81 . . 108.60(10) no
C7 C8 H82 . . 108.70(10) no
C9 C8 H82 . . 108.60(10) no
H81 C8 H82 . . 109.467 no
C8 C9 C10 . . 112.59(16) yes
C8 C9 H91 . . 108.70(10) no
C10 C9 H91 . . 108.55(11) no
C8 C9 H92 . . 108.70(10) no
C10 C9 H92 . . 108.80(10) no
H91 C9 H92 . . 109.467 no
C9 C10 O11 . . 109.32(16) yes
C9 C10 H101 . . 109.70(10) no
O11 C10 H101 . . 109.60(10) no
C9 C10 H102 . . 109.40(11) no
O11 C10 H102 . . 109.35(11) no
H101 C10 H102 . . 109.467 no
C10 O11 H3 . . 106.5(16) yes

loop_
_geom_bond_atom_site_label_1
_geom_bond_atom_site_label_2
_geom_bond_site_symmetry_2
_geom_bond_distance
_geom_bond_publ_flag
C1 C2 . 1.383(2) yes
C1 C3 2_656 1.387(2) yes
C1 H11 . 1.000 no
C2 C3 . 1.384(2) yes
C2 H21 . 1.000 no
C3 N4 . 1.429(2) yes
N4 H1 . 0.86(3) yes
N4 H2 . 0.86(3) yes
C5 C5 2_546 1.525(3) yes
C5 C6 . 1.520(2) yes
C5 H51 . 1.000 no
C5 H52 . 1.000 no
C6 C7 . 1.523(2) yes
C6 H61 . 1.000 no
C6 H62 . 1.000 no
C7 C8 . 1.527(2) yes
C7 H71 . 1.000 no
C7 H72 . 1.000 no
C8 C9 . 1.524(2) yes
C8 H81 . 1.000 no
C8 H82 . 1.000 no
C9 C10 . 1.507(2) yes
C9 H91 . 1.000 no
C9 H92 . 1.000 no
C10 O11 . 1.418(2) yes
C10 H101 . 1.000 no
C10 H102 . 1.000 no
O11 H3 . 0.83(3) yes
